data_4131048
loop_
_publ_author_name
'Staudaher, Nicholas D.'
'Arif, Atta M.'
'Louie, Janis'

_publ_section_title
;
 Synergy between Experimental and Computational Chemistry Reveals the
 Mechanism of Decomposition of Nickel-Ketene Complexes.
;
_journal_issue 42
_journal_name_full 'Journal of the American Chemical Society'
_journal_page_first 14083
_journal_page_last 14091
_journal_paper_doi 10.1021/jacs.6b08897
_journal_volume 138
_journal_year 2016
_chemical_formula_moiety 'C46 H42 Fe Ni O P2'
_chemical_formula_sum 'C46 H42 Fe Ni O P2'
_chemical_formula_weight 787.30
_chemical_name_systematic
; 
 'This is a disordered structure with high R-factor'
 'due to an imposed 2-fold symmetry along Fe-Ni line' 
;
_space_group_IT_number 15
_space_group_name_Hall '-C 2yc'
_space_group_name_H-M_alt 'C 1 2/c 1'
_symmetry_cell_setting monoclinic
_symmetry_space_group_name_Hall '-C 2yc'
_symmetry_space_group_name_H-M 'C 1 2/c 1'
_atom_sites_solution_hydrogens geom
_atom_sites_solution_primary direct
_atom_sites_solution_secondary difmap
_audit_creation_method SHELXL-97
_cell_angle_alpha 90.00
_cell_angle_beta 99.891(2)
_cell_angle_gamma 90.00
_cell_formula_units_Z 4
_cell_length_a 12.9031(5)
_cell_length_b 23.5457(9)
_cell_length_c 14.1418(4)
_cell_measurement_reflns_used 4932
_cell_measurement_temperature 150(1)
_cell_measurement_theta_max 27.485
_cell_measurement_theta_min 1.018
_cell_volume 4232.6(3)
_computing_cell_refinement DENZO-SMN
_computing_data_collection 'Nonius COLLECT'
_computing_data_reduction DENZO-SMN
_computing_molecular_graphics 'WinGX, Ortep3'
_computing_structure_refinement 'SHELXL-97 (Sheldrick, 1997)'
_computing_structure_solution SIR97
_diffrn_ambient_temperature 150(1)
_diffrn_measured_fraction_theta_full 0.996
_diffrn_measured_fraction_theta_max 0.996
_diffrn_measurement_device_type 'Nonius KappaCCD Diffractometer'
_diffrn_measurement_method 'Phi and Omega scan'
_diffrn_radiation_monochromator graphite
_diffrn_radiation_source 'fine-focus sealed tube'
_diffrn_radiation_type MoK\a
_diffrn_radiation_wavelength 0.71069
_diffrn_reflns_av_R_equivalents 0.0295
_diffrn_reflns_av_sigmaI/netI 0.0427
_diffrn_reflns_limit_h_max 16
_diffrn_reflns_limit_h_min -16
_diffrn_reflns_limit_k_max 30
_diffrn_reflns_limit_k_min -30
_diffrn_reflns_limit_l_max 18
_diffrn_reflns_limit_l_min -18
_diffrn_reflns_number 9435
_diffrn_reflns_theta_full 27.46
_diffrn_reflns_theta_max 27.46
_diffrn_reflns_theta_min 2.26
_exptl_absorpt_coefficient_mu 0.895
_exptl_absorpt_correction_T_max 0.9159
_exptl_absorpt_correction_T_min 0.7567
_exptl_absorpt_correction_type multi-scan
_exptl_absorpt_process_details 'DENZO-SMN (Otwinowski & Minor, 1997)'
_exptl_crystal_colour orange
_exptl_crystal_density_diffrn 1.235
_exptl_crystal_density_method 'not measured'
_exptl_crystal_description prism
_exptl_crystal_F_000 1640
_exptl_crystal_size_max 0.33
_exptl_crystal_size_mid 0.18
_exptl_crystal_size_min 0.10
_refine_diff_density_max 1.514
_refine_diff_density_min -0.628
_refine_diff_density_rms 0.125
_refine_ls_extinction_method none
_refine_ls_goodness_of_fit_ref 1.171
_refine_ls_hydrogen_treatment constr
_refine_ls_matrix_type full
_refine_ls_number_parameters 255
_refine_ls_number_reflns 4847
_refine_ls_number_restraints 0
_refine_ls_restrained_S_all 1.171
_refine_ls_R_factor_all 0.1064
_refine_ls_R_factor_gt 0.0850
_refine_ls_shift/su_max 0.000
_refine_ls_shift/su_mean 0.000
_refine_ls_structure_factor_coef Fsqd
_refine_ls_weighting_details 'calc w=1/[\s^2^(Fo^2^)+(0.0815P)^2^+43.9007P] where P=(Fo^2^+2Fc^2^)/3'
_refine_ls_weighting_scheme calc
_refine_ls_wR_factor_gt 0.2244
_refine_ls_wR_factor_ref 0.2350
_reflns_number_gt 3872
_reflns_number_total 4847
_reflns_threshold_expression >2sigma(I)
_cod_data_source_file ja6b08897_si_004.cif
_cod_data_source_block jl060
_cod_depositor_comments
;
The following automatic conversions were performed:

data item '_exptl_absorpt_correction_type' value 'Multi-scan' was
changed to 'multi-scan' in accordance with the
/home/saulius/struct/COD-crude-data/automatic-downloads/DataCite-retrospective/ACS/depositions/lib/dictionaries/cif_core.dic
dictionary named 'cif_core.dic' version 2.4.2 last updated on
2011-04-26.

Automatic conversion script
Id: cif_fix_values 6909 2019-04-08 15:41:33Z antanas 
;
_cod_original_sg_symbol_H-M 'C 2/c'
_cod_database_code 4131048

loop_
_symmetry_equiv_pos_as_xyz
'x, y, z'
'-x, y, -z+1/2'
'x+1/2, y+1/2, z'
'-x+1/2, y+1/2, -z+1/2'
'-x, -y, -z'
'x, -y, z-1/2'
'-x+1/2, -y+1/2, -z'
'x+1/2, -y+1/2, z-1/2'

loop_
_atom_site_label
_atom_site_type_symbol
_atom_site_fract_x
_atom_site_fract_y
_atom_site_fract_z
_atom_site_U_iso_or_equiv
_atom_site_adp_type
_atom_site_occupancy
_atom_site_symmetry_multiplicity
_atom_site_calc_flag
_atom_site_refinement_flags
_atom_site_disorder_assembly
_atom_site_disorder_group
Fe1 Fe 0.0000 -0.04760(5) 0.7500 0.0297(3) Uani 1 2 d S . .
Ni1 Ni 0.0000 0.13039(4) 0.7500 0.0257(3) Uani 1 2 d S . .
P1 P 0.12749(10) 0.07597(6) 0.72006(10) 0.0277(3) Uani 1 1 d . . .
O1 O 0.0527(5) 0.2038(2) 0.7462(4) 0.0610(18) Uani 0.50 1 d P . 1
C1 C 0.0527(5) 0.2038(2) 0.7462(4) 0.0610(18) Uani 0.50 1 d P . 1
C2 C 0.0975(7) 0.2529(4) 0.7592(7) 0.0234(19) Uani 0.50 1 d P A 1
C3 C 0.2156(8) 0.2425(5) 0.7687(8) 0.031(2) Uani 0.50 1 d P . .
H3A H 0.2437 0.2692 0.7251 0.038 Uiso 0.50 1 calc PR A 1
H3B H 0.2263 0.2036 0.7458 0.038 Uiso 0.50 1 calc PR A 1
C4 C 0.2837(11) 0.2494(5) 0.8729(8) 0.041(3) Uani 0.50 1 d P A 1
H4A H 0.2746 0.2887 0.8949 0.049 Uiso 0.50 1 calc PR A 1
H4B H 0.2542 0.2236 0.9168 0.049 Uiso 0.50 1 calc PR A 1
C5 C 0.3874(14) 0.2389(6) 0.8822(12) 0.069(5) Uani 0.50 1 d P A 1
H5A H 0.4180 0.2647 0.8390 0.083 Uiso 0.50 1 calc PR A 1
H5B H 0.3975 0.1995 0.8613 0.083 Uiso 0.50 1 calc PR A 1
C6 C 0.4447(15) 0.2463(7) 0.9806(10) 0.072(6) Uani 0.50 1 d P A 1
H6A H 0.5193 0.2376 0.9825 0.109 Uiso 0.50 1 calc PR A 1
H6B H 0.4156 0.2206 1.0238 0.109 Uiso 0.50 1 calc PR A 1
H6C H 0.4374 0.2856 1.0010 0.109 Uiso 0.50 1 calc PR A 1
C7 C 0.0547(4) 0.3163(3) 0.7556(4) 0.0376(13) Uani 1 1 d . . 2
H7 H 0.0927 0.2815 0.7590 0.045 Uiso 0.50 1 calc PR . 2
C8 C 0.1071(7) 0.3678(4) 0.7616(5) 0.069(3) Uani 1 1 d . B 2
H8 H 0.1817 0.3678 0.7694 0.083 Uiso 1 1 calc R B 2
C9 C 0.0569(12) 0.4173(4) 0.7568(8) 0.137(9) Uani 1 1 d . . 2
H9 H 0.0950 0.4521 0.7622 0.164 Uiso 1 1 calc R . 2
C10 C 0.2372(4) 0.0750(3) 0.8202(4) 0.0339(12) Uani 1 1 d . . .
C11 C 0.3395(4) 0.0635(3) 0.8110(4) 0.0416(15) Uani 1 1 d . . .
H11 H 0.3554 0.0536 0.7499 0.050 Uiso 1 1 calc R . .
C12 C 0.4204(5) 0.0663(4) 0.8906(5) 0.0531(18) Uani 1 1 d . . .
H12 H 0.4907 0.0587 0.8829 0.064 Uiso 1 1 calc R . .
C13 C 0.3995(5) 0.0797(4) 0.9792(5) 0.0542(19) Uani 1 1 d . . .
H13 H 0.4548 0.0816 1.0329 0.065 Uiso 1 1 calc R . .
C14 C 0.2956(5) 0.0906(3) 0.9900(4) 0.0465(16) Uani 1 1 d . . .
H14 H 0.2798 0.0990 1.0516 0.056 Uiso 1 1 calc R . .
C15 C 0.2165(5) 0.0892(3) 0.9114(4) 0.0367(13) Uani 1 1 d . . .
H15 H 0.1466 0.0980 0.9190 0.044 Uiso 1 1 calc R . .
C16 C 0.1874(4) 0.0964(3) 0.6166(4) 0.0368(13) Uani 1 1 d . . .
C17 C 0.2415(5) 0.0571(3) 0.5700(4) 0.0421(15) Uani 1 1 d . . .
H17 H 0.2456 0.0187 0.5907 0.050 Uiso 1 1 calc R . .
C18 C 0.2898(5) 0.0736(4) 0.4929(5) 0.0508(18) Uani 1 1 d . . .
H18 H 0.3285 0.0466 0.4632 0.061 Uiso 1 1 calc R . .
C19 C 0.2818(8) 0.1282(4) 0.4600(6) 0.076(3) Uani 1 1 d . . .
H19 H 0.3176 0.1398 0.4099 0.091 Uiso 1 1 calc R . .
C20 C 0.2197(10) 0.1673(4) 0.5014(7) 0.099(4) Uani 1 1 d . . .
H20 H 0.2068 0.2042 0.4748 0.119 Uiso 1 1 calc R . .
C21 C 0.1776(8) 0.1510(3) 0.5818(6) 0.066(2) Uani 1 1 d . . .
H21 H 0.1412 0.1783 0.6132 0.079 Uiso 1 1 calc R . .
C22 C 0.1023(4) 0.0018(3) 0.6932(4) 0.0308(11) Uani 1 1 d . . .
C23 C 0.0182(4) -0.0173(3) 0.6192(4) 0.0343(12) Uani 1 1 d . . .
H23 H -0.0301 0.0062 0.5785 0.041 Uiso 1 1 calc R . .
C24 C 0.0204(5) -0.0776(3) 0.6180(5) 0.0457(15) Uani 1 1 d . . .
H24 H -0.0262 -0.1016 0.5765 0.055 Uiso 1 1 calc R . .
C25 C 0.1058(6) -0.0960(3) 0.6910(5) 0.0529(18) Uani 1 1 d . . .
H25 H 0.1258 -0.1342 0.7056 0.063 Uiso 1 1 calc R . .
C26 C 0.1548(5) -0.0474(3) 0.7371(4) 0.0379(13) Uani 1 1 d . . .
H26 H 0.2128 -0.0474 0.7885 0.045 Uiso 1 1 calc R . .

loop_
_atom_site_aniso_label
_atom_site_aniso_U_11
_atom_site_aniso_U_22
_atom_site_aniso_U_33
_atom_site_aniso_U_23
_atom_site_aniso_U_13
_atom_site_aniso_U_12
Fe1 0.0311(6) 0.0264(6) 0.0300(6) 0.000 0.0005(4) 0.000
Ni1 0.0209(5) 0.0253(5) 0.0307(5) 0.000 0.0041(4) 0.000
P1 0.0220(6) 0.0369(8) 0.0241(6) -0.0016(5) 0.0042(5) -0.0025(5)
O1 0.079(4) 0.034(3) 0.056(3) 0.011(3) -0.028(3) -0.020(3)
C1 0.079(4) 0.034(3) 0.056(3) 0.011(3) -0.028(3) -0.020(3)
C2 0.018(4) 0.024(5) 0.028(5) -0.004(4) 0.001(4) 0.001(4)
C3 0.026(5) 0.034(6) 0.034(6) -0.009(5) 0.005(4) 0.001(4)
C4 0.065(9) 0.029(6) 0.030(6) 0.009(5) 0.011(5) 0.007(6)
C5 0.081(12) 0.040(8) 0.070(10) 0.024(7) -0.031(9) -0.031(8)
C6 0.099(13) 0.072(11) 0.038(7) -0.002(7) -0.014(8) -0.061(10)
C7 0.026(3) 0.053(4) 0.034(3) -0.009(3) 0.007(2) -0.004(3)
C8 0.076(5) 0.099(7) 0.038(4) -0.024(4) 0.023(4) -0.063(5)
C9 0.34(3) 0.044(4) 0.038(5) -0.016(5) 0.049(12) -0.089(8)
C10 0.032(3) 0.041(3) 0.028(3) -0.005(2) 0.003(2) 0.000(2)
C11 0.025(3) 0.063(4) 0.036(3) -0.014(3) 0.003(2) 0.002(3)
C12 0.029(3) 0.080(5) 0.047(4) -0.008(4) -0.003(3) 0.005(3)
C13 0.041(4) 0.077(5) 0.038(3) -0.010(3) -0.012(3) -0.002(3)
C14 0.044(3) 0.065(4) 0.028(3) -0.009(3) -0.001(3) -0.002(3)
C15 0.031(3) 0.044(3) 0.034(3) -0.005(2) 0.004(2) 0.002(2)
C16 0.031(3) 0.052(4) 0.028(3) -0.009(3) 0.008(2) -0.014(3)
C17 0.028(3) 0.070(4) 0.027(3) 0.000(3) 0.004(2) 0.000(3)
C18 0.035(3) 0.084(6) 0.034(3) -0.012(3) 0.009(3) -0.011(3)
C19 0.113(7) 0.074(6) 0.058(5) -0.023(4) 0.060(5) -0.050(5)
C20 0.184(12) 0.052(5) 0.083(7) -0.018(5) 0.086(8) -0.052(6)
C21 0.107(7) 0.043(4) 0.061(5) -0.016(4) 0.051(5) -0.026(4)
C22 0.025(3) 0.043(3) 0.025(3) -0.003(2) 0.005(2) 0.001(2)
C23 0.032(3) 0.045(3) 0.026(3) -0.004(2) 0.003(2) -0.002(2)
C24 0.048(4) 0.047(4) 0.041(3) -0.017(3) 0.007(3) 0.000(3)
C25 0.061(4) 0.038(4) 0.057(4) -0.011(3) 0.007(3) 0.012(3)
C26 0.033(3) 0.042(3) 0.038(3) -0.006(3) 0.003(2) 0.008(2)

loop_
_atom_type_symbol
_atom_type_description
_atom_type_scat_dispersion_real
_atom_type_scat_dispersion_imag
_atom_type_scat_source
C C 0.0033 0.0016 'International Tables Vol C Tables 4.2.6.8 and 6.1.1.4'
H H 0.0000 0.0000 'International Tables Vol C Tables 4.2.6.8 and 6.1.1.4'
O O 0.0106 0.0060 'International Tables Vol C Tables 4.2.6.8 and 6.1.1.4'
P P 0.1023 0.0942 'International Tables Vol C Tables 4.2.6.8 and 6.1.1.4'
Fe Fe 0.3463 0.8444 'International Tables Vol C Tables 4.2.6.8 and 6.1.1.4'
Ni Ni 0.3393 1.1124 'International Tables Vol C Tables 4.2.6.8 and 6.1.1.4'

loop_
_geom_angle_atom_site_label_1
_geom_angle_atom_site_label_2
_geom_angle_atom_site_label_3
_geom_angle
_geom_angle_site_symmetry_1
_geom_angle_site_symmetry_3
C22 Fe1 C22 109.9(3) . 2_556
C22 Fe1 C23 110.1(2) . 2_556
C22 Fe1 C23 41.7(2) 2_556 2_556
C22 Fe1 C23 41.7(2) . .
C22 Fe1 C23 110.1(2) 2_556 .
C23 Fe1 C23 138.9(3) 2_556 .
C22 Fe1 C26 138.5(2) . 2_556
C22 Fe1 C26 41.2(2) 2_556 2_556
C23 Fe1 C26 69.5(2) 2_556 2_556
C23 Fe1 C26 110.4(2) . 2_556
C22 Fe1 C26 41.2(2) . .
C22 Fe1 C26 138.5(2) 2_556 .
C23 Fe1 C26 110.4(2) 2_556 .
C23 Fe1 C26 69.5(2) . .
C26 Fe1 C26 179.7(4) 2_556 .
C22 Fe1 C24 69.1(2) . .
C22 Fe1 C24 138.7(2) 2_556 .
C23 Fe1 C24 179.2(3) 2_556 .
C23 Fe1 C24 40.7(3) . .
C26 Fe1 C24 111.3(3) 2_556 .
C26 Fe1 C24 68.9(3) . .
C22 Fe1 C24 138.7(2) . 2_556
C22 Fe1 C24 69.1(2) 2_556 2_556
C23 Fe1 C24 40.7(3) 2_556 2_556
C23 Fe1 C24 179.2(3) . 2_556
C26 Fe1 C24 68.9(3) 2_556 2_556
C26 Fe1 C24 111.3(3) . 2_556
C24 Fe1 C24 139.8(4) . 2_556
C22 Fe1 C25 68.6(3) . .
C22 Fe1 C25 178.5(3) 2_556 .
C23 Fe1 C25 138.6(3) 2_556 .
C23 Fe1 C25 68.8(3) . .
C26 Fe1 C25 140.0(3) 2_556 .
C26 Fe1 C25 40.3(3) . .
C24 Fe1 C25 41.0(3) . .
C24 Fe1 C25 112.0(3) 2_556 .
C22 Fe1 C25 178.5(3) . 2_556
C22 Fe1 C25 68.6(3) 2_556 2_556
C23 Fe1 C25 68.8(3) 2_556 2_556
C23 Fe1 C25 138.6(3) . 2_556
C26 Fe1 C25 40.3(3) 2_556 2_556
C26 Fe1 C25 140.0(3) . 2_556
C24 Fe1 C25 112.0(3) . 2_556
C24 Fe1 C25 41.0(3) 2_556 2_556
C25 Fe1 C25 112.9(4) . 2_556
O1 Ni1 C1 43.6(4) . 2_556
O1 Ni1 O1 43.6(4) . 2_556
C1 Ni1 O1 0.0(6) 2_556 2_556
O1 Ni1 P1 104.4(2) . .
C1 Ni1 P1 147.3(2) 2_556 .
O1 Ni1 P1 147.3(2) 2_556 .
O1 Ni1 P1 147.3(2) . 2_556
C1 Ni1 P1 104.4(2) 2_556 2_556
O1 Ni1 P1 104.4(2) 2_556 2_556
P1 Ni1 P1 108.13(8) . 2_556
C22 P1 C10 103.8(3) . .
C22 P1 C16 99.9(3) . .
C10 P1 C16 104.2(3) . .
C22 P1 Ni1 119.60(18) . .
C10 P1 Ni1 111.56(19) . .
C16 P1 Ni1 115.8(2) . .
C2 O1 C1 114.3(6) . 2_556
C2 O1 O1 114.3(6) . 2_556
C1 O1 O1 0.0(5) 2_556 2_556
C2 O1 Ni1 169.7(6) . .
C1 O1 Ni1 68.2(2) 2_556 .
O1 O1 Ni1 68.2(2) 2_556 .
O1 C2 C3 106.6(8) . .
C2 C3 C4 116.7(9) . .
C2 C3 H3A 108.1 . .
C4 C3 H3A 108.1 . .
C2 C3 H3B 108.1 . .
C4 C3 H3B 108.1 . .
H3A C3 H3B 107.3 . .
C5 C4 C3 117.0(12) . .
C5 C4 H4A 108.0 . .
C3 C4 H4A 108.0 . .
C5 C4 H4B 108.0 . .
C3 C4 H4B 108.0 . .
H4A C4 H4B 107.3 . .
C4 C5 C6 113.7(18) . .
C4 C5 H5A 108.8 . .
C6 C5 H5A 108.8 . .
C4 C5 H5B 108.8 . .
C6 C5 H5B 108.8 . .
H5A C5 H5B 107.7 . .
C5 C6 H6A 109.5 . .
C5 C6 H6B 109.5 . .
H6A C6 H6B 109.5 . .
C5 C6 H6C 109.5 . .
H6A C6 H6C 109.5 . .
H6B C6 H6C 109.5 . .
C8 C7 C7 118.8(5) . 2_556
C8 C7 H7 120.6 . .
C7 C7 H7 120.6 2_556 .
C9 C8 C7 122.5(9) . .
C9 C8 H8 118.7 . .
C7 C8 H8 118.7 . .
C8 C9 C9 118.7(6) . 2_556
C8 C9 H9 120.6 . .
C9 C9 H9 120.6 2_556 .
C11 C10 C15 118.2(5) . .
C11 C10 P1 124.0(4) . .
C15 C10 P1 117.8(4) . .
C10 C11 C12 120.6(6) . .
C10 C11 H11 119.7 . .
C12 C11 H11 119.7 . .
C13 C12 C11 120.9(6) . .
C13 C12 H12 119.6 . .
C11 C12 H12 119.6 . .
C12 C13 C14 119.2(6) . .
C12 C13 H13 120.4 . .
C14 C13 H13 120.4 . .
C15 C14 C13 120.0(6) . .
C15 C14 H14 120.0 . .
C13 C14 H14 120.0 . .
C14 C15 C10 121.1(6) . .
C14 C15 H15 119.4 . .
C10 C15 H15 119.4 . .
C21 C16 C17 118.4(6) . .
C21 C16 P1 120.4(5) . .
C17 C16 P1 121.2(5) . .
C16 C17 C18 120.8(7) . .
C16 C17 H17 119.6 . .
C18 C17 H17 119.6 . .
C19 C18 C17 120.6(7) . .
C19 C18 H18 119.7 . .
C17 C18 H18 119.7 . .
C18 C19 C20 119.2(7) . .
C18 C19 H19 120.4 . .
C20 C19 H19 120.4 . .
C21 C20 C19 119.1(9) . .
C21 C20 H20 120.4 . .
C19 C20 H20 120.4 . .
C16 C21 C20 121.6(8) . .
C16 C21 H21 119.2 . .
C20 C21 H21 119.2 . .
C26 C22 C23 107.7(5) . .
C26 C22 P1 129.6(4) . .
C23 C22 P1 122.7(4) . .
C26 C22 Fe1 69.8(3) . .
C23 C22 Fe1 69.4(3) . .
P1 C22 Fe1 125.4(3) . .
C24 C23 C22 107.9(5) . .
C24 C23 Fe1 70.5(4) . .
C22 C23 Fe1 68.9(3) . .
C24 C23 H23 126.1 . .
C22 C23 H23 126.1 . .
Fe1 C23 H23 126.1 . .
C23 C24 C25 107.8(6) . .
C23 C24 Fe1 68.9(3) . .
C25 C24 Fe1 69.7(4) . .
C23 C24 H24 126.1 . .
C25 C24 H24 126.1 . .
Fe1 C24 H24 126.9 . .
C26 C25 C24 108.4(6) . .
C26 C25 Fe1 68.9(4) . .
C24 C25 Fe1 69.3(4) . .
C26 C25 H25 125.8 . .
C24 C25 H25 125.8 . .
Fe1 C25 H25 127.6 . .
C25 C26 C22 108.4(6) . .
C25 C26 Fe1 70.8(4) . .
C22 C26 Fe1 69.0(3) . .
C25 C26 H26 125.8 . .
C22 C26 H26 125.8 . .
Fe1 C26 H26 126.0 . .

loop_
_geom_bond_atom_site_label_1
_geom_bond_atom_site_label_2
_geom_bond_distance
_geom_bond_site_symmetry_2
Fe1 C22 2.026(6) .
Fe1 C22 2.026(6) 2_556
Fe1 C23 2.033(6) 2_556
Fe1 C23 2.033(6) .
Fe1 C26 2.037(6) 2_556
Fe1 C26 2.037(6) .
Fe1 C24 2.055(6) .
Fe1 C24 2.055(6) 2_556
Fe1 C25 2.061(7) .
Fe1 C25 2.061(7) 2_556
Ni1 O1 1.862(5) .
Ni1 C1 1.862(5) 2_556
Ni1 O1 1.862(5) 2_556
Ni1 P1 2.1832(15) .
Ni1 P1 2.1833(15) 2_556
P1 C22 1.804(6) .
P1 C10 1.823(6) .
P1 C16 1.832(6) .
O1 C2 1.291(11) .
O1 C1 1.383(14) 2_556
O1 O1 1.383(14) 2_556
C2 C3 1.526(13) .
C3 C4 1.589(16) .
C3 H3A 0.9900 .
C3 H3B 0.9900 .
C4 C5 1.34(2) .
C4 H4A 0.9900 .
C4 H4B 0.9900 .
C5 C6 1.470(19) .
C5 H5A 0.9900 .
C5 H5B 0.9900 .
C6 H6A 0.9800 .
C6 H6B 0.9800 .
C6 H6C 0.9800 .
C7 C8 1.385(10) .
C7 C7 1.393(11) 2_556
C7 H7 0.9500 .
C8 C9 1.330(15) .
C8 H8 0.9500 .
C9 C9 1.45(3) 2_556
C9 H9 0.9500 .
C10 C11 1.375(8) .
C10 C15 1.402(8) .
C11 C12 1.399(9) .
C11 H11 0.9500 .
C12 C13 1.362(10) .
C12 H12 0.9500 .
C13 C14 1.398(10) .
C13 H13 0.9500 .
C14 C15 1.374(8) .
C14 H14 0.9500 .
C15 H15 0.9500 .
C16 C21 1.375(10) .
C16 C17 1.391(9) .
C17 C18 1.401(9) .
C17 H17 0.9500 .
C18 C19 1.365(12) .
C18 H18 0.9500 .
C19 C20 1.412(13) .
C19 H19 0.9500 .
C20 C21 1.396(10) .
C20 H20 0.9500 .
C21 H21 0.9500 .
C22 C26 1.429(8) .
C22 C23 1.444(7) .
C23 C24 1.420(9) .
C23 H23 0.9500 .
C24 C25 1.442(10) .
C24 H24 0.9500 .
C25 C26 1.411(9) .
C25 H25 0.9500 .
C26 H26 0.9500 .

loop_
_geom_torsion_atom_site_label_1
_geom_torsion_atom_site_label_2
_geom_torsion_atom_site_label_3
_geom_torsion_atom_site_label_4
_geom_torsion
_geom_torsion_site_symmetry_1
_geom_torsion_site_symmetry_4
O1 Ni1 P1 C22 -167.8(3) . .
C1 Ni1 P1 C22 -157.9(4) 2_556 .
O1 Ni1 P1 C22 -157.9(4) 2_556 .
P1 Ni1 P1 C22 15.7(2) 2_556 .
O1 Ni1 P1 C10 70.9(3) . .
C1 Ni1 P1 C10 80.8(4) 2_556 .
O1 Ni1 P1 C10 80.8(4) 2_556 .
P1 Ni1 P1 C10 -105.6(2) 2_556 .
O1 Ni1 P1 C16 -48.2(3) . .
C1 Ni1 P1 C16 -38.3(4) 2_556 .
O1 Ni1 P1 C16 -38.3(4) 2_556 .
P1 Ni1 P1 C16 135.4(2) 2_556 .
C1 Ni1 O1 C2 106(4) 2_556 .
O1 Ni1 O1 C2 106(4) 2_556 .
P1 Ni1 O1 C2 -82(4) . .
P1 Ni1 O1 C2 92(4) 2_556 .
O1 Ni1 O1 C1 0.0 2_556 2_556
P1 Ni1 O1 C1 172.3(4) . 2_556
P1 Ni1 O1 C1 -14.0(7) 2_556 2_556
C1 Ni1 O1 O1 0.0 2_556 2_556
P1 Ni1 O1 O1 172.3(4) . 2_556
P1 Ni1 O1 O1 -14.0(7) 2_556 2_556
C1 O1 C2 C3 168.7(8) 2_556 .
O1 O1 C2 C3 168.7(8) 2_556 .
Ni1 O1 C2 C3 67(4) . .
O1 C2 C3 C4 -107.4(10) . .
C2 C3 C4 C5 178.3(11) . .
C3 C4 C5 C6 179.8(11) . .
C7 C7 C8 C9 -0.2(12) 2_556 .
C7 C8 C9 C9 -1.0(17) . 2_556
C22 P1 C10 C11 75.5(6) . .
C16 P1 C10 C11 -28.7(7) . .
Ni1 P1 C10 C11 -154.4(5) . .
C22 P1 C10 C15 -107.4(5) . .
C16 P1 C10 C15 148.4(5) . .
Ni1 P1 C10 C15 22.6(6) . .
C15 C10 C11 C12 -0.2(11) . .
P1 C10 C11 C12 176.8(6) . .
C10 C11 C12 C13 0.8(12) . .
C11 C12 C13 C14 0.1(13) . .
C12 C13 C14 C15 -1.6(12) . .
C13 C14 C15 C10 2.2(11) . .
C11 C10 C15 C14 -1.3(10) . .
P1 C10 C15 C14 -178.5(5) . .
C22 P1 C16 C21 150.6(6) . .
C10 P1 C16 C21 -102.3(6) . .
Ni1 P1 C16 C21 20.7(6) . .
C22 P1 C16 C17 -27.8(5) . .
C10 P1 C16 C17 79.3(5) . .
Ni1 P1 C16 C17 -157.7(4) . .
C21 C16 C17 C18 3.6(9) . .
P1 C16 C17 C18 -178.0(5) . .
C16 C17 C18 C19 -2.2(10) . .
C17 C18 C19 C20 -3.2(13) . .
C18 C19 C20 C21 7.1(16) . .
C17 C16 C21 C20 0.4(13) . .
P1 C16 C21 C20 -178.0(8) . .
C19 C20 C21 C16 -5.7(16) . .
C10 P1 C22 C26 -0.9(6) . .
C16 P1 C22 C26 106.5(5) . .
Ni1 P1 C22 C26 -126.0(5) . .
C10 P1 C22 C23 178.1(4) . .
C16 P1 C22 C23 -74.5(5) . .
Ni1 P1 C22 C23 53.0(5) . .
C10 P1 C22 Fe1 91.3(4) . .
C16 P1 C22 Fe1 -161.2(3) . .
Ni1 P1 C22 Fe1 -33.8(4) . .
C22 Fe1 C22 C26 142.8(4) 2_556 .
C23 Fe1 C22 C26 98.4(4) 2_556 .
C23 Fe1 C22 C26 -118.9(5) . .
C26 Fe1 C22 C26 179.8(3) 2_556 .
C24 Fe1 C22 C26 -81.3(4) . .
C24 Fe1 C22 C26 62.2(5) 2_556 .
C25 Fe1 C22 C26 -37.2(4) . .
C25 Fe1 C22 C26 140(9) 2_556 .
C22 Fe1 C22 C23 -98.3(3) 2_556 .
C23 Fe1 C22 C23 -142.8(4) 2_556 .
C26 Fe1 C22 C23 -61.3(5) 2_556 .
C26 Fe1 C22 C23 118.9(5) . .
C24 Fe1 C22 C23 37.5(4) . .
C24 Fe1 C22 C23 -178.9(4) 2_556 .
C25 Fe1 C22 C23 81.7(4) . .
C25 Fe1 C22 C23 -101(10) 2_556 .
C22 Fe1 C22 P1 17.9(2) 2_556 .
C23 Fe1 C22 P1 -26.6(4) 2_556 .
C23 Fe1 C22 P1 116.2(5) . .
C26 Fe1 C22 P1 54.8(5) 2_556 .
C26 Fe1 C22 P1 -124.9(5) . .
C24 Fe1 C22 P1 153.7(4) . .
C24 Fe1 C22 P1 -62.7(5) 2_556 .
C25 Fe1 C22 P1 -162.2(4) . .
C25 Fe1 C22 P1 15(10) 2_556 .
C26 C22 C23 C24 -0.4(6) . .
P1 C22 C23 C24 -179.5(4) . .
Fe1 C22 C23 C24 -60.0(4) . .
C26 C22 C23 Fe1 59.6(4) . .
P1 C22 C23 Fe1 -119.6(4) . .
C22 Fe1 C23 C24 119.1(5) . .
C22 Fe1 C23 C24 -143.3(4) 2_556 .
C23 Fe1 C23 C24 178.9(4) 2_556 .
C26 Fe1 C23 C24 -99.3(4) 2_556 .
C26 Fe1 C23 C24 81.1(4) . .
C24 Fe1 C23 C24 -122(20) 2_556 .
C25 Fe1 C23 C24 37.8(4) . .
C25 Fe1 C23 C24 -63.2(6) 2_556 .
C22 Fe1 C23 C22 97.7(4) 2_556 .
C23 Fe1 C23 C22 59.9(3) 2_556 .
C26 Fe1 C23 C22 141.7(3) 2_556 .
C26 Fe1 C23 C22 -38.0(3) . .
C24 Fe1 C23 C22 -119.1(5) . .
C24 Fe1 C23 C22 119(20) 2_556 .
C25 Fe1 C23 C22 -81.2(4) . .
C25 Fe1 C23 C22 177.7(4) 2_556 .
C22 C23 C24 C25 -0.1(7) . .
Fe1 C23 C24 C25 -59.1(5) . .
C22 C23 C24 Fe1 58.9(4) . .
C22 Fe1 C24 C23 -38.5(3) . .
C22 Fe1 C24 C23 58.3(5) 2_556 .
C23 Fe1 C24 C23 -60(20) 2_556 .
C26 Fe1 C24 C23 96.9(4) 2_556 .
C26 Fe1 C24 C23 -82.7(4) . .
C24 Fe1 C24 C23 178.9(4) 2_556 .
C25 Fe1 C24 C23 -119.5(6) . .
C25 Fe1 C24 C23 140.4(4) 2_556 .
C22 Fe1 C24 C25 81.0(4) . .
C22 Fe1 C24 C25 177.7(4) 2_556 .
C23 Fe1 C24 C25 60(20) 2_556 .
C23 Fe1 C24 C25 119.5(6) . .
C26 Fe1 C24 C25 -143.6(4) 2_556 .
C26 Fe1 C24 C25 36.7(4) . .
C24 Fe1 C24 C25 -61.6(4) 2_556 .
C25 Fe1 C24 C25 -100.1(6) 2_556 .
C23 C24 C25 C26 0.6(8) . .
Fe1 C24 C25 C26 -58.0(5) . .
C23 C24 C25 Fe1 58.5(4) . .
C22 Fe1 C25 C26 38.0(4) . .
C22 Fe1 C25 C26 41(10) 2_556 .
C23 Fe1 C25 C26 -58.5(6) 2_556 .
C23 Fe1 C25 C26 82.9(4) . .
C26 Fe1 C25 C26 179.8(3) 2_556 .
C24 Fe1 C25 C26 120.4(6) . .
C24 Fe1 C25 C26 -97.4(4) 2_556 .
C25 Fe1 C25 C26 -141.9(5) 2_556 .
C22 Fe1 C25 C24 -82.4(4) . .
C22 Fe1 C25 C24 -80(10) 2_556 .
C23 Fe1 C25 C24 -178.9(4) 2_556 .
C23 Fe1 C25 C24 -37.5(4) . .
C26 Fe1 C25 C24 59.3(6) 2_556 .
C26 Fe1 C25 C24 -120.4(6) . .
C24 Fe1 C25 C24 142.2(5) 2_556 .
C25 Fe1 C25 C24 97.7(4) 2_556 .
C24 C25 C26 C22 -0.8(8) . .
Fe1 C25 C26 C22 -59.0(4) . .
C24 C25 C26 Fe1 58.2(5) . .
C23 C22 C26 C25 0.7(7) . .
P1 C22 C26 C25 179.8(5) . .
Fe1 C22 C26 C25 60.1(5) . .
C23 C22 C26 Fe1 -59.4(4) . .
P1 C22 C26 Fe1 119.8(5) . .
C22 Fe1 C26 C25 -119.4(5) . .
C22 Fe1 C26 C25 -178.5(4) 2_556 .
C23 Fe1 C26 C25 143.0(4) 2_556 .
C23 Fe1 C26 C25 -81.0(4) . .
C26 Fe1 C26 C25 -149(35) 2_556 .
C24 Fe1 C26 C25 -37.3(4) . .
C24 Fe1 C26 C25 99.4(5) 2_556 .
C25 Fe1 C26 C25 62.1(8) 2_556 .
C22 Fe1 C26 C22 -59.1(6) 2_556 .
C23 Fe1 C26 C22 -97.6(4) 2_556 .
C23 Fe1 C26 C22 38.4(3) . .
C26 Fe1 C26 C22 -30(35) 2_556 .
C24 Fe1 C26 C22 82.1(4) . .
C24 Fe1 C26 C22 -141.2(4) 2_556 .
C25 Fe1 C26 C22 119.4(5) . .
C25 Fe1 C26 C22 -178.5(4) 2_556 .
